data_9012775
loop_
_publ_author_name
'Pekov, I. V.'
'Chukanov, N. V.'
'Kulikova, I. M.'
'Zubkova, N. V.'
'Krotova, O. D.'
'Sorokina, N. I.'
'Pushcharovsky, D. Y.'

_publ_section_title
;
 New mineral bario-olgite, Ba(Na,Sr,REE)2Na[PO4]2 and its crystal structure
;
_journal_name_full 'Zapiski Vserossijskogo Mineralogicheskogo Obshchestva'
_journal_page_first 41
_journal_page_last 49
_journal_volume 133
_journal_year 2004
_chemical_formula_sum 'Ba0.94 Ca0.04 Ce0.18 K0.06 Na2.12 O8 P2 Sr0.66'
_chemical_name_mineral Bario-olgite
_space_group_IT_number 143
_symmetry_space_group_name_Hall 'P 3'
_symmetry_space_group_name_H-M 'P 3'
_cell_angle_alpha 90
_cell_angle_beta 90
_cell_angle_gamma 120
_cell_formula_units_Z 1
_cell_length_a 5.541
_cell_length_b 5.541
_cell_length_c 7.020
_cell_volume 186.657
_database_code_amcsd 0015713
_exptl_crystal_density_diffrn 4.046
_cod_original_formula_sum '(Ba.94 K.06) Na2.12 Ce.18 Sr.66 Ca.04 P2 O8'
_cod_database_code 9012775

loop_
_space_group_symop_operation_xyz
x,y,z
-y,x-y,z
-x+y,-x,z

loop_
_atom_site_label
_atom_site_fract_x
_atom_site_fract_y
_atom_site_fract_z
_atom_site_occupancy
_atom_site_U_iso_or_equiv
_atom_site_type_symbol
_atom_site_attached_hydrogens
BaM1 0.00000 0.00000 0.00000 0.94000 0.04390 Ba 0
KM1 0.00000 0.00000 0.00000 0.06000 0.04390 K 0
NaM2 0.66667 0.33333 0.33500 0.50000 0.03480 Na 0
CeM2 0.66667 0.33333 0.33500 0.18000 0.03480 Ce 0
SrM2 0.66667 0.33333 0.33500 0.28000 0.03480 Sr 0
CaM2 0.66667 0.33333 0.33500 0.04000 0.03480 Ca 0
NaM3 0.33333 0.66667 0.66400 0.62000 0.00670 Na 0
SrM3 0.33333 0.66667 0.66400 0.38000 0.00670 Sr 0
NaM4 0.00000 0.00000 0.50500 1.00000 0.01420 Na 0
P1 0.33333 0.66667 0.22500 1.00000 0.01050 P 0
P2 0.66667 0.33333 0.79200 1.00000 0.02600 P 0
O1 0.79500 0.18200 0.70200 1.00000 0.04600 O 0
O2 0.17000 0.82100 0.29400 1.00000 0.05100 O 0
O3 0.33333 0.66667 0.00000 1.00000 0.03500 O 0
O4 0.66667 0.33333 -0.00800 1.00000 0.03900 O 0

loop_
_cod_changelog_entry_id
_cod_changelog_entry_author
_cod_changelog_entry_date
_cod_changelog_entry_text
1
;cod-tools version 3.8.0
Id: cif_guess_AMCSD_atom_types 9581 2023-05-17 12:35:41Z saulius
;
2023-05-23T09:22:21+03:00
;Derived atom types and hydrogen counts
from atom names that follow the AMCSD naming convention
(Wat == water, O-H == hydroxyl).
;

loop_
_cod_related_entry_id
_cod_related_entry_database
_cod_related_entry_code
1 AMCSD 0015713
